data_4500956
loop_
_publ_author_name
'Yakovenko, Andrey A.'
'Gallegos, Jose H.'
'Antipin, Mikhail Yu.'
'Masunov, Artem'
'Timofeeva, Tatiana V.'

_publ_section_title
;
 Crystal Morphology as an Evidence of Supramolecular Organization in
 Adducts of 1,2-Bis(chloromercurio)tetrafluorobenzene with Organic Esters
;
_journal_issue 9
_journal_name_full 'Crystal Growth &amp; Design'
_journal_page_first 3964
_journal_paper_doi 10.1021/cg200547k
_journal_volume 11
_journal_year 2011
_chemical_formula_moiety 'C4 H8 O2'
_chemical_formula_sum 'C4 H8 O2'
_chemical_formula_weight 88.10
_chemical_name_systematic
; 
 ? 
;
_space_group_IT_number 2
_space_group_name_Hall '-P 1'
_symmetry_cell_setting triclinic
_symmetry_space_group_name_Hall '-P 1'
_symmetry_space_group_name_H-M 'P -1'
_atom_sites_solution_hydrogens geom
_atom_sites_solution_primary direct
_atom_sites_solution_secondary difmap
_audit_creation_method SHELXL-97
_cell_angle_alpha 70.738(2)
_cell_angle_beta 83.647(2)
_cell_angle_gamma 65.339(2)
_cell_formula_units_Z 4
_cell_length_a 7.0940(8)
_cell_length_b 7.6307(8)
_cell_length_c 10.9005(12)
_cell_measurement_reflns_used 2373
_cell_measurement_temperature 100(2)
_cell_measurement_theta_max 30.59
_cell_measurement_theta_min 3.16
_cell_volume 505.98(10)
_computing_cell_refinement 'SAINT+ ver. 6.2 (Bruker, 2001)'
_computing_data_collection 'APEX2  (Bruker, 2005)'
_computing_data_reduction 'SAINT+ ver. 6.2 (Bruker, 2001)'
_computing_molecular_graphics 'SHELXTL ver. 6.12 (Sheldrick, 2001)'
_computing_publication_material 'SHELXTL ver. 6.12 (Sheldrick, 2001)'
_computing_structure_refinement 'SHELXTL ver. 6.12 (Sheldrick, 2001)'
_computing_structure_solution 'SHELXTL ver. 6.12 (Sheldrick, 2001)'
_diffrn_ambient_temperature 100(2)
_diffrn_measured_fraction_theta_full 0.759
_diffrn_measured_fraction_theta_max 0.759
_diffrn_measurement_device_type 'Bruker SMART APEX II CCD area detector'
_diffrn_measurement_method 'phi and omega scan'
_diffrn_radiation_monochromator graphite
_diffrn_radiation_source 'fine-focus sealed tube'
_diffrn_radiation_type MoK\a
_diffrn_radiation_wavelength 0.71073
_diffrn_reflns_av_R_equivalents 0.0102
_diffrn_reflns_av_sigmaI/netI 0.0159
_diffrn_reflns_limit_h_max 8
_diffrn_reflns_limit_h_min -2
_diffrn_reflns_limit_k_max 8
_diffrn_reflns_limit_k_min -4
_diffrn_reflns_limit_l_max 13
_diffrn_reflns_limit_l_min -13
_diffrn_reflns_number 2928
_diffrn_reflns_theta_full 25.99
_diffrn_reflns_theta_max 25.99
_diffrn_reflns_theta_min 1.98
_exptl_absorpt_coefficient_mu 0.092
_exptl_absorpt_correction_T_max 1.0000
_exptl_absorpt_correction_T_min 0.9139
_exptl_absorpt_correction_type multi-scan
_exptl_absorpt_process_details 'SADABS (Sheldrick, 2003)'
_exptl_crystal_colour colorless
_exptl_crystal_density_diffrn 1.157
_exptl_crystal_density_meas ?
_exptl_crystal_density_method 'not measured'
_exptl_crystal_description cylinder
_exptl_crystal_F_000 192
_exptl_crystal_size_mid 0.3
_exptl_crystal_size_min 0.3
_refine_diff_density_max 0.170
_refine_diff_density_min -0.219
_refine_diff_density_rms 0.046
_refine_ls_extinction_method none
_refine_ls_goodness_of_fit_ref 1.002
_refine_ls_hydrogen_treatment refall
_refine_ls_matrix_type full
_refine_ls_number_parameters 173
_refine_ls_number_reflns 1508
_refine_ls_number_restraints 0
_refine_ls_restrained_S_all 1.002
_refine_ls_R_factor_all 0.0372
_refine_ls_R_factor_gt 0.0349
_refine_ls_shift/su_max 0.000
_refine_ls_shift/su_mean 0.000
_refine_ls_structure_factor_coef Fsqd
_refine_ls_weighting_details 'calc w=1/[\s^2^(Fo^2^)+(0.0100P)^2^+0.3950P] where P=(Fo^2^+2Fc^2^)/3'
_refine_ls_weighting_scheme calc
_refine_ls_wR_factor_gt 0.0759
_refine_ls_wR_factor_ref 0.0772
_reflns_number_gt 1371
_reflns_number_total 1508
_reflns_threshold_expression I>2\s(I)
_cod_data_source_file cg200547k_si_002.cif
_cod_data_source_block 1
_cod_depositor_comments
;
The following automatic conversions were performed:

'_symmetry_cell_setting' value 'Triclinic' changed to 'triclinic'
according to /home/saulius/struct/CIF-dictionaries/cif_core.dic
dictionary named 'cif_core.dic' version 2.4.1 from 2010-06-29.

Automatic conversion script
Id: cif_fix_values 1715 2011-07-08 13:25:40Z adriana 

The following automatic conversions were performed:

'_exptl_crystal_density_meas' value 'not measured' was changed to '?'
- the value is perceived as not measured.

Automatic conversion script
Id: cif_fix_values 3008 2015-01-20 13:52:24Z robertas 
;
_cod_original_sg_symbol_H-M 'P - 1'
_cod_database_code 4500956

loop_
_symmetry_equiv_pos_as_xyz
'x, y, z'
'-x, -y, -z'

loop_
_atom_site_label
_atom_site_type_symbol
_atom_site_fract_x
_atom_site_fract_y
_atom_site_fract_z
_atom_site_U_iso_or_equiv
_atom_site_adp_type
_atom_site_occupancy
_atom_site_symmetry_multiplicity
_atom_site_calc_flag
O1A O 0.1091(2) 0.2064(2) 0.04964(10) 0.0354(4) Uani 1 1 d
O2A O 0.02685(17) 0.23011(19) 0.25006(10) 0.0274(3) Uani 1 1 d
C1A C 0.0268(2) 0.1612(3) 0.15102(14) 0.0256(4) Uani 1 1 d
C2A C -0.0859(3) 0.0251(4) 0.18398(17) 0.0325(5) Uani 1 1 d
H2AA H -0.080(3) -0.032(3) 0.118(2) 0.051(6) Uiso 1 1 d
H2AB H -0.032(3) -0.085(4) 0.266(2) 0.062(7) Uiso 1 1 d
H2AC H -0.229(4) 0.100(4) 0.195(2) 0.067(7) Uiso 1 1 d
C3A C 0.1334(3) 0.3640(3) 0.22856(16) 0.0284(5) Uani 1 1 d
H3AA H 0.059(3) 0.487(3) 0.1558(17) 0.028(5) Uiso 1 1 d
H3AB H 0.279(3) 0.292(3) 0.2106(15) 0.023(4) Uiso 1 1 d
C4A C 0.1175(3) 0.4176(4) 0.35208(17) 0.0334(5) Uani 1 1 d
H4AA H 0.191(3) 0.502(3) 0.3439(17) 0.035(5) Uiso 1 1 d
H4AB H -0.031(3) 0.489(3) 0.3690(17) 0.033(5) Uiso 1 1 d
H4AC H 0.189(3) 0.290(3) 0.427(2) 0.042(5) Uiso 1 1 d
O1B O 0.5484(2) 0.9256(2) 0.35242(11) 0.0394(4) Uani 1 1 d
O2B O 0.42381(17) 0.73581(19) 0.29785(9) 0.0255(3) Uani 1 1 d
C1B C 0.4438(2) 0.8306(3) 0.37708(14) 0.0239(4) Uani 1 1 d
C2B C 0.3212(3) 0.7988(4) 0.49756(16) 0.0304(5) Uani 1 1 d
H2BA H 0.336(3) 0.869(4) 0.548(2) 0.058(7) Uiso 1 1 d
H2BB H 0.375(4) 0.656(4) 0.548(2) 0.062(7) Uiso 1 1 d
H2BC H 0.177(3) 0.839(3) 0.4756(18) 0.044(6) Uiso 1 1 d
C3B C 0.5408(3) 0.7546(3) 0.17856(15) 0.0275(5) Uani 1 1 d
H3BA H 0.485(3) 0.905(3) 0.1254(17) 0.026(5) Uiso 1 1 d
H3BB H 0.686(3) 0.707(3) 0.2023(16) 0.028(5) Uiso 1 1 d
C4B C 0.5059(3) 0.6300(4) 0.10903(18) 0.0382(6) Uani 1 1 d
H4BA H 0.559(3) 0.480(4) 0.166(2) 0.056(7) Uiso 1 1 d
H4BB H 0.589(3) 0.634(3) 0.030(2) 0.050(6) Uiso 1 1 d
H4BC H 0.356(3) 0.682(3) 0.0858(18) 0.044(6) Uiso 1 1 d

loop_
_atom_site_aniso_label
_atom_site_aniso_U_11
_atom_site_aniso_U_22
_atom_site_aniso_U_33
_atom_site_aniso_U_23
_atom_site_aniso_U_13
_atom_site_aniso_U_12
O1A 0.0483(7) 0.0393(11) 0.0236(6) -0.0119(6) 0.0118(5) -0.0235(7)
O2A 0.0353(6) 0.0313(10) 0.0214(5) -0.0100(5) 0.0065(4) -0.0191(7)
C1A 0.0262(8) 0.0249(14) 0.0225(7) -0.0076(7) 0.0013(6) -0.0074(9)
C2A 0.0373(10) 0.0383(17) 0.0293(9) -0.0143(9) 0.0053(7) -0.0206(11)
C3A 0.0347(10) 0.0270(15) 0.0259(8) -0.0069(8) 0.0040(7) -0.0164(10)
C4A 0.0436(11) 0.0314(16) 0.0301(9) -0.0102(9) 0.0006(8) -0.0192(12)
O1B 0.0512(8) 0.0540(12) 0.0349(6) -0.0245(6) 0.0153(6) -0.0373(8)
O2B 0.0339(6) 0.0272(9) 0.0205(5) -0.0110(5) 0.0087(4) -0.0165(6)
C1B 0.0276(8) 0.0220(14) 0.0209(7) -0.0076(7) 0.0011(6) -0.0084(9)
C2B 0.0414(10) 0.0310(18) 0.0216(8) -0.0102(8) 0.0077(7) -0.0174(11)
C3B 0.0306(9) 0.0317(16) 0.0216(7) -0.0116(8) 0.0092(6) -0.0137(10)
C4B 0.0497(12) 0.0462(19) 0.0308(9) -0.0232(10) 0.0141(8) -0.0255(13)

loop_
_atom_type_symbol
_atom_type_description
_atom_type_scat_dispersion_real
_atom_type_scat_dispersion_imag
_atom_type_scat_source
C C 0.0033 0.0016 'International Tables Vol C Tables 4.2.6.8 and 6.1.1.4'
H H 0.0000 0.0000 'International Tables Vol C Tables 4.2.6.8 and 6.1.1.4'
O O 0.0106 0.0060 'International Tables Vol C Tables 4.2.6.8 and 6.1.1.4'

loop_
_geom_angle_atom_site_label_1
_geom_angle_atom_site_label_2
_geom_angle_atom_site_label_3
_geom_angle
C1A O2A C3A 116.15(12)
O1A C1A O2A 122.84(15)
O1A C1A C2A 125.68(16)
O2A C1A C2A 111.48(13)
C1A C2A H2AA 112.7(13)
C1A C2A H2AB 111.1(13)
H2AA C2A H2AB 109.0(19)
C1A C2A H2AC 110.2(15)
H2AA C2A H2AC 106.5(18)
H2AB C2A H2AC 107.1(19)
O2A C3A C4A 106.81(13)
O2A C3A H3AA 107.4(10)
C4A C3A H3AA 110.2(11)
O2A C3A H3AB 108.8(11)
C4A C3A H3AB 110.6(10)
H3AA C3A H3AB 112.9(14)
C3A C4A H4AA 109.9(11)
C3A C4A H4AB 109.3(10)
H4AA C4A H4AB 110.4(17)
C3A C4A H4AC 109.7(12)
H4AA C4A H4AC 105.8(15)
H4AB C4A H4AC 111.8(15)
C1B O2B C3B 115.69(12)
O1B C1B O2B 122.92(13)
O1B C1B C2B 125.58(15)
O2B C1B C2B 111.50(14)
C1B C2B H2BA 108.6(14)
C1B C2B H2BB 110.1(14)
H2BA C2B H2BB 108(2)
C1B C2B H2BC 110.9(11)
H2BA C2B H2BC 112.5(19)
H2BB C2B H2BC 106.9(18)
O2B C3B C4B 106.90(13)
O2B C3B H3BA 107.5(10)
C4B C3B H3BA 112.0(10)
O2B C3B H3BB 108.3(10)
C4B C3B H3BB 112.8(11)
H3BA C3B H3BB 109.2(14)
C3B C4B H4BA 110.4(12)
C3B C4B H4BB 108.6(12)
H4BA C4B H4BB 106.6(18)
C3B C4B H4BC 111.0(12)
H4BA C4B H4BC 109.6(17)
H4BB C4B H4BC 110.5(16)

loop_
_geom_bond_atom_site_label_1
_geom_bond_atom_site_label_2
_geom_bond_distance
O1A C1A 1.2064(18)
O2A C1A 1.3481(19)
O2A C3A 1.4550(19)
C1A C2A 1.493(2)
C2A H2AA 0.94(2)
C2A H2AB 0.98(2)
C2A H2AC 0.95(3)
C3A C4A 1.511(2)
C3A H3AA 0.989(18)
C3A H3AB 0.979(18)
C4A H4AA 0.963(19)
C4A H4AB 0.992(19)
C4A H4AC 1.01(2)
O1B C1B 1.1942(19)
O2B C1B 1.3466(19)
O2B C3B 1.4620(17)
C1B C2B 1.501(2)
C2B H2BA 0.92(2)
C2B H2BB 0.97(3)
C2B H2BC 0.97(2)
C3B C4B 1.501(3)
C3B H3BA 1.02(2)
C3B H3BB 0.971(18)
C4B H4BA 1.03(2)
C4B H4BB 0.98(2)
C4B H4BC 1.00(2)

loop_
_geom_torsion_atom_site_label_1
_geom_torsion_atom_site_label_2
_geom_torsion_atom_site_label_3
_geom_torsion_atom_site_label_4
_geom_torsion
C3A O2A C1A O1A -0.1(2)
C3A O2A C1A C2A 179.82(16)
C1A O2A C3A C4A -178.79(16)
C3B O2B C1B O1B 0.6(3)
C3B O2B C1B C2B -178.91(16)
C1B O2B C3B C4B 177.02(16)
